data_4506458
loop_
_publ_author_name
'Thakuria, Ranjit'
'Cherukuvada, Suryanarayan'
'Nangia, Ashwini'

_publ_section_title
;
 Crystal Structures of Pyrogallol, Its Hydrate, and Stable
 MultipleZ&#x2032; Cocrystals with N-Heterocycles Containing Metastable
 Conformers of Pyrogallol
;
_journal_issue 8
_journal_name_full 'Crystal Growth &amp; Design'
_journal_page_first 3944
_journal_paper_doi 10.1021/cg3003367
_journal_volume 12
_journal_year 2012
_chemical_formula_moiety 'C6 H6 O3, 0.5(C6 H6 N2 O)'
_chemical_formula_sum 'C18 H18 N2 O7'
_chemical_formula_weight 374.34
_chemical_name_systematic
; 
 2:1  complex of pyrogallol and nicotinamide  
;
_space_group_IT_number 14
_symmetry_cell_setting monoclinic
_symmetry_space_group_name_Hall '-P 2ybc'
_symmetry_space_group_name_H-M 'P 1 21/c 1'
_atom_sites_solution_hydrogens geom
_atom_sites_solution_primary direct
_atom_sites_solution_secondary difmap
_audit_creation_method SHELXL-97
_cell_angle_alpha 90.00
_cell_angle_beta 108.082(2)
_cell_angle_gamma 90.00
_cell_formula_units_Z 4
_cell_length_a 11.2860(13)
_cell_length_b 19.551(2)
_cell_length_c 7.8342(9)
_cell_measurement_reflns_used 5562
_cell_measurement_temperature 100(2)
_cell_measurement_theta_max 26.08
_cell_measurement_theta_min 2.93
_cell_volume 1643.3(3)
_computing_cell_refinement 'Bruker SMART'
_computing_data_collection 'Bruker SMART'
_computing_data_reduction 'Bruker SAINT'
_computing_molecular_graphics 'Bruker SHELXTL'
_computing_publication_material 'Bruker SHELXTL'
_computing_structure_refinement 'SHELXL-97 (Sheldrick, 1997)'
_computing_structure_solution 'SHELXS-97 (Sheldrick, 1990)'
_diffrn_ambient_temperature 100(2)
_diffrn_measured_fraction_theta_full 0.997
_diffrn_measured_fraction_theta_max 0.997
_diffrn_measurement_device_type 'CCD area detector'
_diffrn_measurement_method 'phi and omega scans'
_diffrn_radiation_monochromator graphite
_diffrn_radiation_source 'fine-focus sealed tube'
_diffrn_radiation_type MoK\a
_diffrn_radiation_wavelength 0.71073
_diffrn_reflns_av_R_equivalents 0.0521
_diffrn_reflns_av_sigmaI/netI 0.0426
_diffrn_reflns_limit_h_max 13
_diffrn_reflns_limit_h_min -13
_diffrn_reflns_limit_k_max 24
_diffrn_reflns_limit_k_min -24
_diffrn_reflns_limit_l_max 9
_diffrn_reflns_limit_l_min -9
_diffrn_reflns_number 16948
_diffrn_reflns_theta_full 26.12
_diffrn_reflns_theta_max 26.12
_diffrn_reflns_theta_min 1.90
_exptl_absorpt_coefficient_mu 0.118
_exptl_absorpt_correction_T_max 0.9930
_exptl_absorpt_correction_T_min 0.9488
_exptl_absorpt_correction_type multi-scan
_exptl_absorpt_process_details 'Bruker AXS SADABS program'
_exptl_crystal_colour colorless
_exptl_crystal_density_diffrn 1.513
_exptl_crystal_density_method 'not measured'
_exptl_crystal_description Plate
_exptl_crystal_F_000 784
_exptl_crystal_size_max 0.45
_exptl_crystal_size_mid 0.14
_exptl_crystal_size_min 0.06
_refine_diff_density_max 0.305
_refine_diff_density_min -0.202
_refine_diff_density_rms 0.056
_refine_ls_extinction_method none
_refine_ls_goodness_of_fit_ref 1.051
_refine_ls_hydrogen_treatment mixed
_refine_ls_matrix_type full
_refine_ls_number_parameters 276
_refine_ls_number_reflns 3256
_refine_ls_number_restraints 0
_refine_ls_restrained_S_all 1.051
_refine_ls_R_factor_all 0.0604
_refine_ls_R_factor_gt 0.0445
_refine_ls_shift/su_max 0.000
_refine_ls_shift/su_mean 0.000
_refine_ls_structure_factor_coef Fsqd
_refine_ls_weighting_details 'calc w=1/[\s^2^(Fo^2^)+(0.0535P)^2^+0.3890P] where P=(Fo^2^+2Fc^2^)/3'
_refine_ls_weighting_scheme calc
_refine_ls_wR_factor_gt 0.1010
_refine_ls_wR_factor_ref 0.1073
_reflns_number_gt 2579
_reflns_number_total 3256
_reflns_threshold_expression >2sigma(I)
_cod_data_source_file cg3003367_si_007.cif
_cod_data_source_block Pyrogallol_Nicotinamide
_cod_depositor_comments
;
The following automatic conversions were performed:

'_symmetry_cell_setting' value 'Monoclinic' changed to 'monoclinic'
according to /home/saulius/struct/CIF-dictionaries/cif_core.dic
dictionary named 'cif_core.dic' version 2.4.2 from 2011-04-26.

Automatic conversion script
Id: cif_fix_values 1891 2012-01-12 08:04:46Z andrius 
;
_cod_original_sg_symbol_H-M 'P2(1)/c  '
_cod_database_code 4506458

loop_
_symmetry_equiv_pos_as_xyz
'x, y, z'
'-x, y+1/2, -z+1/2'
'-x, -y, -z'
'x, -y-1/2, z-1/2'

loop_
_atom_site_label
_atom_site_type_symbol
_atom_site_fract_x
_atom_site_fract_y
_atom_site_fract_z
_atom_site_U_iso_or_equiv
_atom_site_adp_type
_atom_site_occupancy
_atom_site_symmetry_multiplicity
_atom_site_calc_flag
_atom_site_refinement_flags
C1 C 0.73575(17) 0.03754(8) 0.3692(2) 0.0160(4) Uani 1 1 d .
C2 C 0.80628(16) 0.09671(9) 0.3840(2) 0.0158(4) Uani 1 1 d .
C3 C 0.76530(16) 0.15789(9) 0.4361(2) 0.0161(4) Uani 1 1 d .
C4 C 0.65139(16) 0.16046(9) 0.4690(2) 0.0187(4) Uani 1 1 d .
H4A H 0.6222 0.2024 0.5027 0.022 Uiso 1 1 calc R
C5 C 0.58067(17) 0.10164(9) 0.4524(2) 0.0190(4) Uani 1 1 d .
H5A H 0.5026 0.1034 0.4747 0.023 Uiso 1 1 calc R
C6 C 0.62232(16) 0.03983(9) 0.4034(2) 0.0181(4) Uani 1 1 d .
H6A H 0.5735 -0.0004 0.3936 0.022 Uiso 1 1 calc R
C7 C 0.27046(16) 0.19468(9) 0.4741(2) 0.0171(4) Uani 1 1 d .
C8 C 0.16503(15) 0.22423(9) 0.3538(2) 0.0155(4) Uani 1 1 d .
C9 C 0.15499(16) 0.29522(9) 0.3438(2) 0.0164(4) Uani 1 1 d .
C10 C 0.24814(17) 0.33608(9) 0.4524(2) 0.0183(4) Uani 1 1 d .
H10 H 0.2410 0.3845 0.4447 0.022 Uiso 1 1 calc R
C11 C 0.35196(17) 0.30597(9) 0.5727(2) 0.0195(4) Uani 1 1 d .
H11 H 0.4155 0.3339 0.6487 0.023 Uiso 1 1 calc R
C12 C 0.36379(16) 0.23558(9) 0.5830(2) 0.0190(4) Uani 1 1 d .
H12 H 0.4358 0.2153 0.6645 0.023 Uiso 1 1 calc R
C13 C 0.20806(16) 0.55185(9) 0.6350(2) 0.0144(4) Uani 1 1 d .
C14 C 0.17851(16) 0.62028(9) 0.5999(2) 0.0166(4) Uani 1 1 d .
H14 H 0.1017 0.6365 0.6103 0.020 Uiso 1 1 calc R
C15 C 0.36089(17) 0.64141(9) 0.5381(2) 0.0190(4) Uani 1 1 d .
H15 H 0.4142 0.6725 0.5040 0.023 Uiso 1 1 calc R
C16 C 0.39831(17) 0.57412(9) 0.5709(2) 0.0195(4) Uani 1 1 d .
H16 H 0.4760 0.5594 0.5606 0.023 Uiso 1 1 calc R
C17 C 0.32033(16) 0.52869(9) 0.6192(2) 0.0176(4) Uani 1 1 d .
H17 H 0.3435 0.4820 0.6413 0.021 Uiso 1 1 calc R
C18 C 0.12548(16) 0.50248(9) 0.6903(2) 0.0163(4) Uani 1 1 d .
H1 H 0.752(2) -0.0568(13) 0.350(3) 0.051(8) Uiso 1 1 d .
H2 H 0.946(2) 0.1322(12) 0.345(3) 0.038(7) Uiso 1 1 d .
H3 H 0.796(2) 0.2563(13) 0.452(4) 0.055(8) Uiso 1 1 d .
H4 H 0.240(3) 0.1013(13) 0.395(4) 0.063(9) Uiso 1 1 d .
H5 H 0.088(2) 0.1478(14) 0.216(3) 0.057(8) Uiso 1 1 d .
H6 H 0.001(2) 0.2959(14) 0.166(4) 0.057(8) Uiso 1 1 d .
H1A H -0.019(2) 0.4925(12) 0.765(3) 0.044(7) Uiso 1 1 d .
H1B H 0.0097(19) 0.5721(11) 0.731(3) 0.028(6) Uiso 1 1 d .
N1 N 0.02727(14) 0.52584(8) 0.7305(2) 0.0177(4) Uani 1 1 d .
N2 N 0.25279(14) 0.66475(7) 0.5522(2) 0.0186(4) Uani 1 1 d .
O1 O 0.78326(12) -0.02026(6) 0.31527(18) 0.0219(3) Uani 1 1 d .
O2 O 0.91720(12) 0.09272(7) 0.34820(18) 0.0206(3) Uani 1 1 d .
O3 O 0.84393(11) 0.21245(6) 0.45360(17) 0.0207(3) Uani 1 1 d .
O4 O 0.28466(12) 0.12479(6) 0.49173(18) 0.0205(3) Uani 1 1 d .
O5 O 0.06588(11) 0.18723(7) 0.24473(17) 0.0185(3) Uani 1 1 d .
O6 O 0.05207(12) 0.32650(6) 0.23026(18) 0.0207(3) Uani 1 1 d .
O7 O 0.15193(12) 0.44025(6) 0.69548(17) 0.0203(3) Uani 1 1 d .

loop_
_atom_site_aniso_label
_atom_site_aniso_U_11
_atom_site_aniso_U_22
_atom_site_aniso_U_33
_atom_site_aniso_U_23
_atom_site_aniso_U_13
_atom_site_aniso_U_12
C1 0.0239(10) 0.0126(9) 0.0112(9) 0.0013(7) 0.0048(7) 0.0002(7)
C2 0.0155(9) 0.0191(9) 0.0121(9) 0.0019(7) 0.0036(7) 0.0003(7)
C3 0.0189(9) 0.0128(9) 0.0149(9) 0.0024(7) 0.0030(7) -0.0016(7)
C4 0.0204(10) 0.0171(9) 0.0190(10) 0.0018(7) 0.0067(8) 0.0046(8)
C5 0.0185(9) 0.0220(10) 0.0166(10) 0.0049(8) 0.0057(8) 0.0014(8)
C6 0.0210(10) 0.0156(9) 0.0160(10) 0.0023(7) 0.0034(8) -0.0052(7)
C7 0.0217(9) 0.0149(9) 0.0182(10) 0.0004(7) 0.0111(8) 0.0013(7)
C8 0.0160(9) 0.0170(9) 0.0171(9) -0.0022(7) 0.0105(7) -0.0035(7)
C9 0.0178(9) 0.0176(9) 0.0170(9) 0.0012(7) 0.0099(8) 0.0018(7)
C10 0.0237(10) 0.0149(9) 0.0194(10) -0.0029(7) 0.0110(8) -0.0023(7)
C11 0.0220(10) 0.0223(10) 0.0165(10) -0.0054(8) 0.0092(8) -0.0059(8)
C12 0.0168(9) 0.0247(10) 0.0159(10) 0.0019(8) 0.0055(8) 0.0019(8)
C13 0.0175(9) 0.0137(9) 0.0105(9) -0.0017(7) 0.0022(7) -0.0016(7)
C14 0.0165(9) 0.0168(9) 0.0164(9) -0.0004(7) 0.0052(7) -0.0014(7)
C15 0.0200(10) 0.0207(10) 0.0181(10) -0.0019(8) 0.0085(8) -0.0039(8)
C16 0.0183(9) 0.0219(10) 0.0191(10) -0.0030(8) 0.0069(8) 0.0003(8)
C17 0.0218(10) 0.0134(9) 0.0161(10) -0.0013(7) 0.0036(8) 0.0016(7)
C18 0.0205(9) 0.0156(9) 0.0108(9) -0.0001(7) 0.0017(7) -0.0004(7)
N1 0.0202(8) 0.0135(8) 0.0199(9) 0.0005(6) 0.0069(7) -0.0013(7)
N2 0.0236(8) 0.0146(8) 0.0184(8) 0.0000(6) 0.0077(7) -0.0013(6)
O1 0.0315(8) 0.0125(7) 0.0260(8) -0.0026(5) 0.0149(6) -0.0022(6)
O2 0.0223(7) 0.0148(7) 0.0298(8) -0.0012(6) 0.0153(6) -0.0026(6)
O3 0.0207(7) 0.0126(7) 0.0304(8) -0.0006(6) 0.0102(6) -0.0003(5)
O4 0.0252(7) 0.0140(7) 0.0217(8) 0.0020(6) 0.0063(6) 0.0014(6)
O5 0.0179(7) 0.0140(7) 0.0233(7) -0.0036(5) 0.0061(6) -0.0022(5)
O6 0.0215(7) 0.0138(7) 0.0247(8) -0.0003(6) 0.0040(6) 0.0025(5)
O7 0.0278(7) 0.0131(7) 0.0214(7) 0.0013(5) 0.0097(6) 0.0007(5)

loop_
_atom_type_symbol
_atom_type_description
_atom_type_scat_dispersion_real
_atom_type_scat_dispersion_imag
_atom_type_scat_source
C C 0.0033 0.0016 'International Tables Vol C Tables 4.2.6.8 and 6.1.1.4'
H H 0.0000 0.0000 'International Tables Vol C Tables 4.2.6.8 and 6.1.1.4'
N N 0.0061 0.0033 'International Tables Vol C Tables 4.2.6.8 and 6.1.1.4'
O O 0.0106 0.0060 'International Tables Vol C Tables 4.2.6.8 and 6.1.1.4'

loop_
_geom_angle_atom_site_label_1
_geom_angle_atom_site_label_2
_geom_angle_atom_site_label_3
_geom_angle
O1 C1 C6 123.92(16)
O1 C1 C2 116.31(16)
C6 C1 C2 119.75(16)
O2 C2 C1 118.22(16)
O2 C2 C3 121.26(16)
C1 C2 C3 120.52(16)
O3 C3 C4 124.24(16)
O3 C3 C2 115.90(16)
C4 C3 C2 119.86(16)
C5 C4 C3 119.55(17)
C4 C5 C6 120.87(17)
C1 C6 C5 119.45(16)
O4 C7 C12 117.92(16)
O4 C7 C8 121.83(16)
C12 C7 C8 120.24(16)
O5 C8 C9 116.78(15)
O5 C8 C7 123.94(16)
C9 C8 C7 119.25(16)
O6 C9 C10 118.14(16)
O6 C9 C8 121.30(16)
C10 C9 C8 120.53(16)
C9 C10 C11 119.59(17)
C12 C11 C10 120.53(17)
C11 C12 C7 119.84(17)
C14 C13 C17 117.90(16)
C14 C13 C18 123.17(16)
C17 C13 C18 118.93(16)
N2 C14 C13 123.31(16)
N2 C15 C16 122.89(17)
C15 C16 C17 118.61(17)
C16 C17 C13 119.42(16)
O7 C18 N1 122.48(17)
O7 C18 C13 118.24(16)
N1 C18 C13 119.27(16)
C15 N2 C14 117.86(15)

loop_
_geom_bond_atom_site_label_1
_geom_bond_atom_site_label_2
_geom_bond_distance
C1 O1 1.372(2)
C1 C6 1.388(3)
C1 C2 1.388(2)
C2 O2 1.367(2)
C2 C3 1.389(2)
C3 O3 1.367(2)
C3 C4 1.388(3)
C4 C5 1.383(2)
C5 C6 1.393(3)
C7 O4 1.378(2)
C7 C12 1.385(2)
C7 C8 1.393(2)
C8 O5 1.383(2)
C8 C9 1.393(2)
C9 O6 1.369(2)
C9 C10 1.383(2)
C10 C11 1.386(3)
C11 C12 1.383(3)
C13 C14 1.386(2)
C13 C17 1.387(2)
C13 C18 1.496(2)
C14 N2 1.339(2)
C15 N2 1.339(2)
C15 C16 1.381(3)
C16 C17 1.383(3)
C18 O7 1.250(2)
C18 N1 1.324(2)
